data_7245729
loop_
_publ_author_name
'Wang, Yi-xin'
'Zhou, Jing-hui'
'Xiong, Jun'
'Huang, Wan-qi'
'Li, Quan'
'Min, Xue'
'Li, Ming'

_publ_section_title
;
 Metal phosphonates as heterogeneous catalysts for highly efficient
 chemical fixation of CO2 under mild conditions
;
_journal_name_full CrystEngComm
_journal_paper_doi 10.1039/D2CE01162J
_journal_year 2022
_chemical_formula_moiety 'C5 H9 Co1.5 N2 O12 P3'
_chemical_formula_sum 'C5 H9 Co1.5 N2 O12 P3'
_chemical_formula_weight 470.45
_space_group_crystal_system triclinic
_space_group_IT_number 2
_space_group_name_Hall '-P 1'
_space_group_name_H-M_alt 'P -1'
_atom_sites_solution_hydrogens mixed
_audit_creation_date 2022-05-20
_audit_creation_method
;
Olex2 1.3
(compiled 2020.11.12 svn.r5f609507 for OlexSys, GUI svn.r6408)
;
_audit_update_record
;
2022-06-06 deposited with the CCDC.	2022-10-27 downloaded from the CCDC.
;
_cell_angle_alpha 78.978(2)
_cell_angle_beta 88.949(2)
_cell_angle_gamma 79.339(2)
_cell_formula_units_Z 2
_cell_length_a 6.9845(8)
_cell_length_b 9.7165(11)
_cell_length_c 9.7438(10)
_cell_measurement_reflns_used 2040
_cell_measurement_temperature 273.15
_cell_measurement_theta_max 27.63
_cell_measurement_theta_min 2.74
_cell_volume 637.76(12)
_computing_cell_refinement 'SAINT v8.34A (Bruker, 2013)'
_computing_data_reduction 'SAINT v8.34A (Bruker, 2013)'
_computing_molecular_graphics 'Olex2 1.3 (Dolomanov et al., 2009)'
_computing_publication_material 'Olex2 1.3 (Dolomanov et al., 2009)'
_computing_structure_refinement 'SHELXL 2018/3 (Sheldrick, 2015)'
_diffrn_ambient_temperature 273.15
_diffrn_measured_fraction_theta_full 0.995
_diffrn_measured_fraction_theta_max 0.943
_diffrn_measurement_device_type 'CCD area detector'
_diffrn_measurement_method 'phi and omega scans'
_diffrn_radiation_monochromator graphite
_diffrn_radiation_type MoK\a
_diffrn_radiation_wavelength 0.71073
_diffrn_reflns_av_R_equivalents 0.0133
_diffrn_reflns_av_unetI/netI 0.0299
_diffrn_reflns_Laue_measured_fraction_full 0.995
_diffrn_reflns_Laue_measured_fraction_max 0.943
_diffrn_reflns_limit_h_max 8
_diffrn_reflns_limit_h_min -8
_diffrn_reflns_limit_k_max 12
_diffrn_reflns_limit_k_min -12
_diffrn_reflns_limit_l_max 7
_diffrn_reflns_limit_l_min -12
_diffrn_reflns_number 3879
_diffrn_reflns_point_group_measured_fraction_full 0.995
_diffrn_reflns_point_group_measured_fraction_max 0.943
_diffrn_reflns_theta_full 25.242
_diffrn_reflns_theta_max 27.635
_diffrn_reflns_theta_min 2.737
_diffrn_source_current 30.0
_diffrn_source_power 1.5
_diffrn_source_voltage 50.0
_exptl_absorpt_coefficient_mu 2.426
_exptl_absorpt_correction_T_max 0.7456
_exptl_absorpt_correction_T_min 0.6223
_exptl_absorpt_correction_type multi-scan
_exptl_absorpt_process_details
;
SADABS-2014/5 (Bruker,2014/5) was used for absorption correction.
wR2(int) was 0.0527 before and 0.0237 after correction.
The Ratio of minimum to maximum transmission is 0.8346.
The \l/2 correction factor is 0.00150.
;
_exptl_crystal_colour violet
_exptl_crystal_colour_primary violet
_exptl_crystal_density_diffrn 2.450
_exptl_crystal_description plate
_exptl_crystal_F_000 469
_exptl_crystal_size_max 0.4
_exptl_crystal_size_mid 0.4
_exptl_crystal_size_min 0.2
_refine_diff_density_max 1.163
_refine_diff_density_min -2.957
_refine_diff_density_rms 0.273
_refine_ls_extinction_method none
_refine_ls_goodness_of_fit_ref 1.108
_refine_ls_hydrogen_treatment mixed
_refine_ls_matrix_type full
_refine_ls_number_parameters 220
_refine_ls_number_reflns 2800
_refine_ls_number_restraints 0
_refine_ls_restrained_S_all 1.108
_refine_ls_R_factor_all 0.0746
_refine_ls_R_factor_gt 0.0679
_refine_ls_shift/su_max 0.000
_refine_ls_shift/su_mean 0.000
_refine_ls_structure_factor_coef Fsqd
_refine_ls_weighting_details 'w=1/[\s^2^(Fo^2^)+(0.1313P)^2^+5.5412P] where P=(Fo^2^+2Fc^2^)/3'
_refine_ls_weighting_scheme calc
_refine_ls_wR_factor_gt 0.2081
_refine_ls_wR_factor_ref 0.2168
_reflns_Friedel_coverage 0.000
_reflns_number_gt 2456
_reflns_number_total 2800
_reflns_threshold_expression 'I > 2\s(I)'
_cod_data_source_file d2ce01162j2.cif
_cod_data_source_block 1
_cod_original_formula_sum 'C5 H9 Co1.50 N2 O12 P3'
_cod_database_code 7245729
_shelx_shelxl_version_number 2018/3
_shelx_space_group_comment
;
The symmetry employed for this shelxl refinement is uniquely defined
by the following loop, which should always be used as a source of
symmetry information in preference to the above space-group names.
They are only intended as comments.
;
_olex2_refinement_description
;
1.a Rotating group:
 O12(H12A,H12B)
1.b Secondary CH2 refined with riding coordinates:
 C4(H4A,H4B)
1.c Aromatic/amide H refined with riding coordinates:
 C3(H3), C6(H6), C2(H2)
1.d Idealised tetrahedral OH refined as rotating group:
 O7(H7)
;
_olex2_submission_special_instructions 'No special instructions were received'

loop_
_space_group_symop_operation_xyz
'x, y, z'
'-x, -y, -z'

loop_
_atom_site_label
_atom_site_type_symbol
_atom_site_fract_x
_atom_site_fract_y
_atom_site_fract_z
_atom_site_U_iso_or_equiv
_atom_site_adp_type
_atom_site_occupancy
_atom_site_site_symmetry_order
_atom_site_calc_flag
_atom_site_refinement_flags_posn
_atom_site_refinement_flags_adp
_atom_site_refinement_flags_occupancy
_atom_site_disorder_assembly
_atom_site_disorder_group
Co1 Co 0.500000 0.500000 1.000000 0.0116(3) Uani 1 2 d S . P . .
Co2 Co 0.29672(11) 0.04769(8) 1.05814(9) 0.0132(3) Uani 1 1 d . . . . .
P1 P 0.5299(2) 0.26018(15) 0.80185(16) 0.0121(4) Uani 1 1 d . . . . .
P2 P 0.8551(2) 0.21453(15) 1.01671(15) 0.0090(3) Uani 1 1 d . . . . .
P3 P 0.4974(6) 0.0844(4) 1.3642(4) 0.0619(8) Uani 1 1 d . . . A 1
O4 O 0.7297(6) 0.3333(5) 1.0725(4) 0.0144(9) Uani 1 1 d . . . . .
O6 O 1.0722(6) 0.2152(4) 1.0275(5) 0.0144(9) Uani 1 1 d . . . . .
O2 O 0.4448(7) 0.4051(4) 0.8341(5) 0.0157(9) Uani 1 1 d . . . . .
O7 O 0.8611(6) 0.0882(4) 0.7943(4) 0.0129(8) Uani 1 1 d . . . . .
H7 H 0.980246 0.066824 0.800532 0.019 Uiso 1 1 calc R U . . .
O12 O 0.7082(7) 0.6040(5) 0.8794(5) 0.0209(10) Uani 1 1 d . . . . .
H12A H 0.650575 0.683234 0.831012 0.031 Uiso 1 1 d R U . . .
H12B H 0.785787 0.627961 0.933560 0.031 Uiso 1 1 d R U . . .
O3 O 0.4770(7) 0.1341(5) 0.9067(6) 0.0206(10) Uani 1 1 d . . . . .
O5 O 0.8133(6) 0.0651(4) 1.0834(4) 0.0127(8) Uani 1 1 d . . . . .
C5 C 0.7978(9) 0.2285(6) 0.8279(6) 0.0109(11) Uani 1 1 d . . . . .
O1 O 0.4842(8) 0.2551(6) 0.6516(6) 0.0309(12) Uani 1 1 d . . . . .
N3 N 0.8868(8) 0.3466(6) 0.5887(5) 0.0176(11) Uani 1 1 d . . . . .
C4 C 0.9068(10) 0.3367(7) 0.7401(6) 0.0157(12) Uani 1 1 d . . . . .
H4A H 0.858690 0.429999 0.762323 0.019 Uiso 1 1 calc R U . . .
H4B H 1.044006 0.310609 0.766038 0.019 Uiso 1 1 calc R U . . .
C3 C 0.7685(11) 0.4459(8) 0.5032(8) 0.0255(15) Uani 1 1 d . . . . .
H3 H 0.684000 0.522398 0.528556 0.031 Uiso 1 1 calc R U . . .
N1 N 0.7892(10) 0.4190(7) 0.3756(7) 0.0302(15) Uani 1 1 d . . . . .
C6 C 0.9877(12) 0.2522(8) 0.5127(7) 0.0273(15) Uani 1 1 d . . . . .
H6 H 1.080251 0.171480 0.547016 0.033 Uiso 1 1 calc R U . . .
C2 C 0.9266(14) 0.2989(10) 0.3792(8) 0.0358(19) Uani 1 1 d . . . . .
H2 H 0.970008 0.257070 0.303284 0.043 Uiso 1 1 calc R U . . .
O9 O 0.4223(13) 0.1149(6) 1.2219(7) 0.051(2) Uani 1 1 d . . . . .
O10 O 0.433(2) -0.0414(12) 1.4694(11) 0.100(4) Uani 1 1 d . . . . .
O8 O 0.7150(16) 0.0392(15) 1.3389(12) 0.103(4) Uani 1 1 d . . . . .
O11 O 0.471(2) 0.2192(12) 1.4310(12) 0.108(4) Uani 1 1 d . . . . .
H1 H 0.720(11) 0.500(8) 0.298(8) 0.011(17) Uiso 1 1 d . . . . .

loop_
_atom_site_aniso_label
_atom_site_aniso_U_11
_atom_site_aniso_U_22
_atom_site_aniso_U_33
_atom_site_aniso_U_23
_atom_site_aniso_U_13
_atom_site_aniso_U_12
Co1 0.0092(6) 0.0079(5) 0.0170(6) -0.0023(4) -0.0015(4) 0.0006(4)
Co2 0.0089(5) 0.0085(4) 0.0216(5) -0.0013(3) -0.0019(3) -0.0016(3)
P1 0.0096(7) 0.0087(7) 0.0173(7) -0.0015(5) -0.0045(5) -0.0008(5)
P2 0.0083(7) 0.0075(7) 0.0113(7) -0.0021(5) -0.0008(5) -0.0014(5)
P3 0.069(2) 0.0602(19) 0.0575(18) -0.0142(15) 0.0012(15) -0.0114(16)
O4 0.014(2) 0.014(2) 0.015(2) -0.0053(16) -0.0029(16) 0.0039(16)
O6 0.010(2) 0.011(2) 0.023(2) -0.0047(16) -0.0025(16) -0.0021(15)
O2 0.014(2) 0.010(2) 0.022(2) -0.0033(16) -0.0052(17) 0.0010(16)
O7 0.012(2) 0.0104(19) 0.016(2) -0.0041(15) -0.0009(16) -0.0003(16)
O12 0.021(2) 0.016(2) 0.028(3) -0.0065(18) -0.0004(19) -0.0070(18)
O3 0.009(2) 0.010(2) 0.040(3) 0.0018(19) 0.0024(19) -0.0023(16)
O5 0.013(2) 0.0108(19) 0.0138(19) -0.0017(15) 0.0013(15) -0.0027(16)
C5 0.012(3) 0.008(2) 0.012(3) -0.001(2) 0.001(2) -0.002(2)
O1 0.034(3) 0.029(3) 0.031(3) -0.013(2) -0.019(2) -0.001(2)
N3 0.019(3) 0.018(3) 0.014(2) 0.002(2) 0.001(2) -0.005(2)
C4 0.020(3) 0.016(3) 0.012(3) 0.000(2) 0.001(2) -0.010(2)
C3 0.018(3) 0.024(3) 0.028(4) 0.010(3) -0.004(3) -0.003(3)
N1 0.029(3) 0.037(4) 0.022(3) 0.010(3) -0.008(2) -0.015(3)
C6 0.032(4) 0.029(4) 0.019(3) -0.003(3) 0.001(3) -0.002(3)
C2 0.048(5) 0.046(5) 0.015(3) -0.002(3) 0.000(3) -0.015(4)
O9 0.102(6) 0.022(3) 0.031(3) 0.004(2) -0.024(3) -0.025(3)
O10 0.163(13) 0.081(7) 0.063(6) -0.014(5) 0.007(7) -0.039(7)
O8 0.070(7) 0.150(11) 0.078(7) 0.001(7) -0.008(5) -0.016(7)
O11 0.182(14) 0.073(7) 0.070(7) -0.025(6) 0.007(8) -0.020(8)

loop_
_atom_type_symbol
_atom_type_description
_atom_type_scat_dispersion_real
_atom_type_scat_dispersion_imag
_atom_type_scat_source
C C 0.0033 0.0016 'International Tables Vol C Tables 4.2.6.8 and 6.1.1.4'
H H 0.0000 0.0000 'International Tables Vol C Tables 4.2.6.8 and 6.1.1.4'
Co Co 0.3494 0.9721 'International Tables Vol C Tables 4.2.6.8 and 6.1.1.4'
N N 0.0061 0.0033 'International Tables Vol C Tables 4.2.6.8 and 6.1.1.4'
O O 0.0106 0.0060 'International Tables Vol C Tables 4.2.6.8 and 6.1.1.4'
P P 0.1023 0.0942 'International Tables Vol C Tables 4.2.6.8 and 6.1.1.4'

loop_
_geom_angle_atom_site_label_1
_geom_angle_atom_site_label_2
_geom_angle_atom_site_label_3
_geom_angle
_geom_angle_site_symmetry_1
_geom_angle_site_symmetry_3
_geom_angle_publ_flag
O4 Co1 O4 180.00(19) . 2_667 ?
O4 Co1 O12 87.21(18) 2_667 2_667 ?
O4 Co1 O12 92.79(18) 2_667 . ?
O4 Co1 O12 92.79(18) . 2_667 ?
O4 Co1 O12 87.21(18) . . ?
O2 Co1 O4 91.34(17) . . ?
O2 Co1 O4 91.34(17) 2_667 2_667 ?
O2 Co1 O4 88.66(17) . 2_667 ?
O2 Co1 O4 88.66(17) 2_667 . ?
O2 Co1 O2 180.0 2_667 . ?
O2 Co1 O12 89.33(18) 2_667 . ?
O2 Co1 O12 90.67(18) . . ?
O2 Co1 O12 90.67(18) 2_667 2_667 ?
O2 Co1 O12 89.33(18) . 2_667 ?
O12 Co1 O12 180.0 . 2_667 ?
O6 Co2 O7 94.02(17) 1_455 2_657 ?
O6 Co2 O3 177.39(17) 1_455 2_657 ?
O6 Co2 O3 96.89(18) 1_455 . ?
O6 Co2 O5 95.31(17) 1_455 2_657 ?
O6 Co2 O9 94.1(3) 1_455 . ?
O3 Co2 O7 83.55(17) 2_657 2_657 ?
O3 Co2 O7 167.26(17) . 2_657 ?
O3 Co2 O3 85.41(18) . 2_657 ?
O3 Co2 O5 91.93(18) . 2_657 ?
O3 Co2 O5 83.34(18) 2_657 2_657 ?
O3 Co2 O9 94.3(3) . . ?
O5 Co2 O7 80.50(16) 2_657 2_657 ?
O9 Co2 O7 91.4(2) . 2_657 ?
O9 Co2 O3 86.9(3) . 2_657 ?
O9 Co2 O5 168.0(2) . 2_657 ?
O2 P1 O3 114.4(3) . . ?
O2 P1 C5 108.4(3) . . ?
O2 P1 O1 110.5(3) . . ?
O3 P1 C5 101.0(3) . . ?
O1 P1 O3 112.9(3) . . ?
O1 P1 C5 109.1(3) . . ?
O4 P2 O6 113.3(3) . . ?
O4 P2 O5 113.2(2) . . ?
O4 P2 C5 110.3(3) . . ?
O6 P2 O5 109.8(2) . . ?
O6 P2 C5 106.6(3) . . ?
O5 P2 C5 102.9(2) . . ?
O9 P3 O10 118.1(6) . . ?
O9 P3 O10 174.9(6) . 2_658 ?
O9 P3 O8 100.2(6) . . ?
O9 P3 O11 112.7(6) . . ?
O10 P3 O10 57.0(8) . 2_658 ?
O8 P3 O10 83.3(7) . 2_658 ?
O8 P3 O10 107.1(8) . . ?
O8 P3 O11 107.8(9) . . ?
O11 P3 O10 69.3(6) . 2_658 ?
O11 P3 O10 109.8(7) . . ?
P2 O4 Co1 137.3(3) . . ?
P2 O6 Co2 128.7(3) . 1_655 ?
P1 O2 Co1 130.7(3) . . ?
Co2 O7 H7 115.4 2_657 . ?
C5 O7 Co2 103.5(3) . 2_657 ?
C5 O7 H7 109.5 . . ?
Co1 O12 H12A 109.6 . . ?
Co1 O12 H12B 109.9 . . ?
H12A O12 H12B 104.2 . . ?
Co2 O3 Co2 94.59(18) . 2_657 ?
P1 O3 Co2 151.4(3) . . ?
P1 O3 Co2 113.5(3) . 2_657 ?
P2 O5 Co2 115.4(2) . 2_657 ?
P1 C5 P2 109.2(3) . . ?
O7 C5 P1 103.1(4) . . ?
O7 C5 P2 107.5(4) . . ?
O7 C5 C4 110.5(5) . . ?
C4 C5 P1 116.8(4) . . ?
C4 C5 P2 109.3(4) . . ?
C3 N3 C4 126.0(6) . . ?
C3 N3 C6 108.5(6) . . ?
C6 N3 C4 125.5(6) . . ?
C5 C4 H4A 108.8 . . ?
C5 C4 H4B 108.8 . . ?
N3 C4 C5 114.0(5) . . ?
N3 C4 H4A 108.8 . . ?
N3 C4 H4B 108.8 . . ?
H4A C4 H4B 107.7 . . ?
N3 C3 H3 125.6 . . ?
N3 C3 N1 108.8(7) . . ?
N1 C3 H3 125.6 . . ?
C3 N1 C2 108.7(6) . . ?
C3 N1 H1 115(4) . . ?
C2 N1 H1 135(4) . . ?
N3 C6 H6 126.6 . . ?
C2 C6 N3 106.7(7) . . ?
C2 C6 H6 126.6 . . ?
N1 C2 H2 126.4 . . ?
C6 C2 N1 107.2(7) . . ?
C6 C2 H2 126.4 . . ?
P3 O9 Co2 149.3(4) . . ?
P3 O10 P3 123.0(8) . 2_658 ?
O10 O10 P3 58.7(7) 2_658 2_658 ?
O10 O10 P3 64.3(8) 2_658 . ?

loop_
_geom_bond_atom_site_label_1
_geom_bond_atom_site_label_2
_geom_bond_distance
_geom_bond_site_symmetry_2
_geom_bond_publ_flag
Co1 O4 2.083(4) . ?
Co1 O4 2.083(4) 2_667 ?
Co1 O2 2.083(4) . ?
Co1 O2 2.083(4) 2_667 ?
Co1 O12 2.132(5) . ?
Co1 O12 2.132(5) 2_667 ?
Co2 O6 2.021(4) 1_455 ?
Co2 O7 2.186(4) 2_657 ?
Co2 O3 2.119(5) 2_657 ?
Co2 O3 2.078(5) . ?
Co2 O5 2.150(4) 2_657 ?
Co2 O9 2.099(6) . ?
P1 O2 1.512(4) . ?
P1 O3 1.534(5) . ?
P1 C5 1.854(6) . ?
P1 O1 1.516(5) . ?
P2 O4 1.498(4) . ?
P2 O6 1.523(4) . ?
P2 O5 1.551(4) . ?
P2 C5 1.864(6) . ?
P3 O9 1.448(7) . ?
P3 O10 1.654(12) 2_658 ?
P3 O10 1.568(12) . ?
P3 O8 1.531(12) . ?
P3 O11 1.551(11) . ?
O7 H7 0.8200 . ?
O7 C5 1.450(7) . ?
O12 H12A 0.8550 . ?
O12 H12B 0.8548 . ?
C5 C4 1.532(8) . ?
N3 C4 1.467(8) . ?
N3 C3 1.316(9) . ?
N3 C6 1.375(9) . ?
C4 H4A 0.9700 . ?
C4 H4B 0.9700 . ?
C3 H3 0.9300 . ?
C3 N1 1.318(10) . ?
N1 C2 1.362(12) . ?
N1 H1 1.03(8) . ?
C6 H6 0.9300 . ?
C6 C2 1.343(10) . ?
C2 H2 0.9300 . ?
O10 O10 1.54(2) 2_658 ?

loop_
_geom_torsion_atom_site_label_1
_geom_torsion_atom_site_label_2
_geom_torsion_atom_site_label_3
_geom_torsion_atom_site_label_4
_geom_torsion
_geom_torsion_site_symmetry_1
_geom_torsion_site_symmetry_2
_geom_torsion_site_symmetry_3
_geom_torsion_site_symmetry_4
_geom_torsion_publ_flag
Co2 O7 C5 P1 -58.5(3) 2_657 . . . ?
Co2 O7 C5 P2 56.8(4) 2_657 . . . ?
Co2 O7 C5 C4 175.9(4) 2_657 . . . ?
P1 C5 C4 N3 -60.8(6) . . . . ?
P2 C5 C4 N3 174.6(4) . . . . ?
O4 P2 O6 Co2 147.7(3) . . . 1_655 ?
O4 P2 O5 Co2 116.4(3) . . . 2_657 ?
O4 P2 C5 P1 -46.7(4) . . . . ?
O4 P2 C5 O7 -158.0(4) . . . . ?
O4 P2 C5 C4 82.1(5) . . . . ?
O6 P2 O4 Co1 124.3(4) . . . . ?
O6 P2 O5 Co2 -115.8(3) . . . 2_657 ?
O6 P2 C5 P1 -170.2(3) . . . . ?
O6 P2 C5 O7 78.6(4) . . . . ?
O6 P2 C5 C4 -41.3(5) . . . . ?
O2 P1 O3 Co2 23.5(8) . . . . ?
O2 P1 O3 Co2 -145.0(3) . . . 2_657 ?
O2 P1 C5 P2 65.9(3) . . . . ?
O2 P1 C5 O7 179.9(3) . . . . ?
O2 P1 C5 C4 -58.7(5) . . . . ?
O7 C5 C4 N3 56.6(7) . . . . ?
O3 P1 O2 Co1 66.3(4) . . . . ?
O3 P1 C5 P2 -54.6(3) . . . . ?
O3 P1 C5 O7 59.4(4) . . . . ?
O3 P1 C5 C4 -179.2(4) . . . . ?
O5 P2 O4 Co1 -109.8(4) . . . . ?
O5 P2 O6 Co2 20.0(4) . . . 1_655 ?
O5 P2 C5 P1 74.2(3) . . . . ?
O5 P2 C5 O7 -37.0(4) . . . . ?
O5 P2 C5 C4 -156.9(4) . . . . ?
C5 P1 O2 Co1 -45.5(4) . . . . ?
C5 P1 O3 Co2 139.7(7) . . . . ?
C5 P1 O3 Co2 -28.8(3) . . . 2_657 ?
C5 P2 O4 Co1 4.8(5) . . . . ?
C5 P2 O6 Co2 -90.8(4) . . . 1_655 ?
C5 P2 O5 Co2 -2.6(3) . . . 2_657 ?
O1 P1 O2 Co1 -165.0(4) . . . . ?
O1 P1 O3 Co2 -103.9(7) . . . . ?
O1 P1 O3 Co2 87.5(4) . . . 2_657 ?
O1 P1 C5 P2 -173.7(3) . . . . ?
O1 P1 C5 O7 -59.7(4) . . . . ?
O1 P1 C5 C4 61.7(5) . . . . ?
N3 C3 N1 C2 -0.4(9) . . . . ?
N3 C6 C2 N1 -0.7(9) . . . . ?
C4 N3 C3 N1 -179.3(6) . . . . ?
C4 N3 C6 C2 179.7(7) . . . . ?
C3 N3 C4 C5 100.3(7) . . . . ?
C3 N3 C6 C2 0.4(9) . . . . ?
C3 N1 C2 C6 0.7(9) . . . . ?
C6 N3 C4 C5 -78.8(8) . . . . ?
C6 N3 C3 N1 0.0(8) . . . . ?
O9 P3 O10 P3 -178.2(8) . . . 2_658 ?
O9 P3 O10 O10 -178.2(8) . . . 2_658 ?
O10 P3 O9 Co2 -20.5(15) . . . . ?
O10 P3 O10 P3 0.001(1) 2_658 . . 2_658 ?
O8 P3 O9 Co2 95.3(13) . . . . ?
O8 P3 O10 P3 69.8(11) . . . 2_658 ?
O8 P3 O10 O10 69.8(11) . . . 2_658 ?
O11 P3 O9 Co2 -150.3(12) . . . . ?
O11 P3 O10 P3 -47.0(13) . . . 2_658 ?
O11 P3 O10 O10 -47.0(13) . . . 2_658 ?
